data_7116104
loop_
_publ_author_name
'Yang Li'
'Francisco Javier Lopez-Delgado'
'Danny Kaare Bech Jorgensen'
'Rune Pagh Nielsen'
'Hao Jiang'
'Karl Anker Jorgensen'

_publ_section_title
;
 Trienamine-mediated asymmetric [4+2]-cycloaddition of
 alpha,beta-unsaturated ester surrogates applying
 4-nitro-5-styrylisoxazoles
;
_journal_name_full Chem.Commun.
_journal_page_first 15689
_journal_paper_doi 10.1039/C4cc08171D
_journal_volume 50
_journal_year 2014
_chemical_absolute_configuration ad
_chemical_formula_moiety 'C27 H27 Br N2 O5'
_chemical_formula_sum 'C27 H27 Br N2 O5'
_chemical_formula_weight 539.41
_chemical_name_systematic
'2-(5-hydroxy-4-methyl-2-(4-methyl-3-nitropyrrolidin-2-yl)-1,2,3,6-tetrahydro-[1,1'-biphenyl]-3-yl)ethyl 2-methylbenzoate'
_chemical_properties_physical Air-sensitive
_space_group_crystal_system monoclinic
_space_group_IT_number 4
_space_group_name_Hall 'P 2yb'
_space_group_name_H-M_alt 'P 1 21 1'
_symmetry_space_group_name_Hall 'P 2yb'
_symmetry_space_group_name_H-M 'P 1 21 1'
_atom_sites_solution_hydrogens geom
_atom_sites_solution_primary direct
_audit_creation_date 2014-08-21
_audit_creation_method
;
Olex2 1.2
(compiled 2014.07.22 svn.r2960 for OlexSys, GUI svn.r4862)
;
_cell_angle_alpha 90
_cell_angle_beta 102.9605(13)
_cell_angle_gamma 90
_cell_formula_units_Z 2
_cell_length_a 5.89050(7)
_cell_length_b 23.7962(3)
_cell_length_c 9.09712(12)
_cell_measurement_reflns_used 23509
_cell_measurement_temperature 99.99(10)
_cell_measurement_theta_max 32.7650
_cell_measurement_theta_min 2.8720
_cell_volume 1242.67(3)
_computing_cell_refinement
;
CrysAlisPro, Agilent Technologies,
Version 1.171.37.33 (release 27-03-2014 CrysAlis171 .NET)
(compiled Mar 27 2014,17:12:48)
;
_computing_data_collection
;
CrysAlisPro, Agilent Technologies,
Version 1.171.37.33 (release 27-03-2014 CrysAlis171 .NET)
(compiled Mar 27 2014,17:12:48)
;
_computing_data_reduction
;
CrysAlisPro, Agilent Technologies,
Version 1.171.37.33 (release 27-03-2014 CrysAlis171 .NET)
(compiled Mar 27 2014,17:12:48)
;
_computing_molecular_graphics 'Olex2 (Dolomanov et al., 2009)'
_computing_publication_material 'Olex2 (Dolomanov et al., 2009)'
_computing_structure_refinement 'ShelXL (Sheldrick, 2008)'
_computing_structure_solution 'ShelXS (Sheldrick, 2008)'
_diffrn_ambient_environment N~2~
_diffrn_ambient_temperature 99.99(10)
_diffrn_detector 'CCD plate'
_diffrn_detector_area_resol_mean 10.3590
_diffrn_detector_type Atlas
_diffrn_measured_fraction_theta_full 1.000
_diffrn_measured_fraction_theta_max 0.961
_diffrn_measurement_details
;
  1 omega  -70.00  107.00   1.0000   22.5000
omega____ theta____ kappa____ phi______ frames
    -       18.5695    0.0000 -120.0000 177

  2 omega  -14.00   95.00   1.0000   22.5000
omega____ theta____ kappa____ phi______ frames
    -       18.5695   77.0000   30.0000 109

  3 omega  -14.00   95.00   1.0000   22.5000
omega____ theta____ kappa____ phi______ frames
    -       18.5695   77.0000  -90.0000 109

  4 omega  -56.00   43.00   1.0000   22.5000
omega____ theta____ kappa____ phi______ frames
    -       18.5695  -38.0000   30.0000 99

  5 omega  -80.00   -7.00   1.0000   22.5000
omega____ theta____ kappa____ phi______ frames
    -      -19.8195  133.0000   74.0000 73

  6 omega   34.00  106.00   1.0000   22.5000
omega____ theta____ kappa____ phi______ frames
    -       18.5695 -178.0000   90.0000 72

  7 omega    7.00   79.00   1.0000   22.5000
omega____ theta____ kappa____ phi______ frames
    -       18.5695 -133.0000    6.0000 72

  8 omega  -10.00   92.00   1.0000   22.5000
omega____ theta____ kappa____ phi______ frames
    -       18.5695   57.0000 -180.0000 102

  9 omega  -44.00   54.00   1.0000   22.5000
omega____ theta____ kappa____ phi______ frames
    -      -19.8195   38.0000 -180.0000 98

 10 omega -107.00  -34.00   1.0000   22.5000
omega____ theta____ kappa____ phi______ frames
    -      -19.8195  178.0000  150.0000 73
;
_diffrn_measurement_device 'four-circle diffractometer'
_diffrn_measurement_device_type 'SuperNova, Single source at offset, Atlas'
_diffrn_measurement_method '\w scans'
_diffrn_orient_matrix_UB_11 0.0047798000
_diffrn_orient_matrix_UB_12 0.0226077000
_diffrn_orient_matrix_UB_13 0.0514085000
_diffrn_orient_matrix_UB_21 -0.0084711000
_diffrn_orient_matrix_UB_22 0.0194239000
_diffrn_orient_matrix_UB_23 -0.0601266000
_diffrn_orient_matrix_UB_31 -0.1231925000
_diffrn_orient_matrix_UB_32 -0.0004571000
_diffrn_orient_matrix_UB_33 -0.0118647000
_diffrn_radiation_monochromator mirror
_diffrn_radiation_probe x-ray
_diffrn_radiation_type MoK\a
_diffrn_radiation_wavelength 0.71073
_diffrn_reflns_av_R_equivalents 0.0275
_diffrn_reflns_av_unetI/netI 0.0234
_diffrn_reflns_Laue_measured_fraction_full 1.000
_diffrn_reflns_Laue_measured_fraction_max 0.961
_diffrn_reflns_limit_h_max 8
_diffrn_reflns_limit_h_min -8
_diffrn_reflns_limit_k_max 35
_diffrn_reflns_limit_k_min -35
_diffrn_reflns_limit_l_max 13
_diffrn_reflns_limit_l_min -13
_diffrn_reflns_number 40829
_diffrn_reflns_point_group_measured_fraction_full 1.000
_diffrn_reflns_point_group_measured_fraction_max 0.942
_diffrn_reflns_theta_full 25.242
_diffrn_reflns_theta_max 32.960
_diffrn_reflns_theta_min 2.297
_diffrn_source 'SuperNova (Mo) X-ray Source'
_exptl_absorpt_coefficient_mu 1.695
_exptl_absorpt_correction_T_max 0.993
_exptl_absorpt_correction_T_min 0.981
_exptl_absorpt_correction_type gaussian
_exptl_absorpt_process_details
;
CrysAlisPro, Agilent Technologies,
Version 1.171.37.33 (release 27-03-2014 CrysAlis171 .NET)
(compiled Mar 27 2014,17:12:48)
Numerical absorption correction based on gaussian integration over
            a multifaceted crystal model
Empirical absorption correction using spherical harmonics,
 implemented in SCALE3 ABSPACK scaling algorithm.
;
_exptl_crystal_colour 'Clear yellowish'
_exptl_crystal_density_diffrn 1.442
_exptl_crystal_F_000 556
_exptl_crystal_size_max 0.3046
_exptl_crystal_size_mid 0.1741
_exptl_crystal_size_min 0.1026
_refine_diff_density_max 3.236
_refine_diff_density_min -0.795
_refine_diff_density_rms 0.119
_refine_ls_abs_structure_details
;
 Flack x determined using 3849 quotients [(I+)-(I-)]/[(I+)+(I-)]
 (Parsons, Flack and Wagner, Acta Cryst. B69 (2013) 249-259).
;
_refine_ls_abs_structure_Flack 0.001(3)
_refine_ls_extinction_method none
_refine_ls_goodness_of_fit_ref 1.038
_refine_ls_hydrogen_treatment constr
_refine_ls_matrix_type full
_refine_ls_number_parameters 318
_refine_ls_number_reflns 8771
_refine_ls_number_restraints 268
_refine_ls_restrained_S_all 1.028
_refine_ls_R_factor_all 0.0518
_refine_ls_R_factor_gt 0.0491
_refine_ls_shift/su_max 0.001
_refine_ls_shift/su_mean 0.000
_refine_ls_structure_factor_coef Fsqd
_refine_ls_weighting_details 'w=1/[\s^2^(Fo^2^)+(0.0800P)^2^+1.8490P] where P=(Fo^2^+2Fc^2^)/3'
_refine_ls_weighting_scheme calc
_refine_ls_wR_factor_gt 0.1333
_refine_ls_wR_factor_ref 0.1355
_reflns_Friedel_coverage 0.922
_reflns_Friedel_fraction_full 1.000
_reflns_Friedel_fraction_max 0.923
_reflns_number_gt 8404
_reflns_number_total 8771
_reflns_threshold_expression 'I > 2\s(I)'
_cod_data_source_file c4cc08171d2.cif
_cod_data_source_block exp_2279
_cod_database_code 7116104
_shelxl_version_number 2014/6
_chemical_oxdiff_formula 'C27 H27 N2 O5 Br'
_shelx_space_group_comment
;
The symmetry employed for this shelxl refinement is uniquely defined
by the following loop, which should always be used as a source of
symmetry information in preference to the above space-group names.
They are only intended as comments.
;
_reflns_odcompleteness_completeness 99.92
_reflns_odcompleteness_iscentric 1
_reflns_odcompleteness_theta 26.32
_olex2_refinement_description
;
1. Fixed Uiso
 At 1.2 times of:
  All C(H) groups, All C(H,H) groups, All N(H) groups
 At 1.5 times of:
  All C(H,H,H) groups, All O(H) groups
2. Uiso/Uaniso restraints and constraints
Uiso(O1H) = Uiso(O1I)
3. Rigid body (RIGU) restrains
 All non-hydrogen atoms
 with sigma for 1-2 distances of 0.004 and sigma for 1-3 distances of 0.004
4. Others
 Sof(O1I)=1-FVAR(1)
 Sof(O1H)=FVAR(1)
5.a Ternary CH refined with riding coordinates:
 C4(H4), C11(H11), C12(H12)
5.b Secondary CH2 refined with riding coordinates:
 C6(H6A,H6B), C9(H9A,H9B), C19(H19A,H19B)
5.c Aromatic/amide H refined with riding coordinates:
 C5(H5), C15(H15), C17(H17), N22(H22), C1E(H1E), C1G(H1G), C1K(H1K), C1M(H1M),
 C1Y(H1Y), C2(H2), C1(H1)
5.d Idealised Me refined as rotating group:
 C1C(H1CA,H1CB,H1CC), C1D(H1DA,H1DB,H1DC)
5.e Idealised tetrahedral OH refined as rotating group:
 O1P(H1P)
;
_olex2_submission_special_instructions 'No special instructions were received'

loop_
_space_group_symop_operation_xyz
'x, y, z'
'-x, y+1/2, -z'

loop_
_atom_site_label
_atom_site_type_symbol
_atom_site_fract_x
_atom_site_fract_y
_atom_site_fract_z
_atom_site_U_iso_or_equiv
_atom_site_adp_type
_atom_site_occupancy
_atom_site_site_symmetry_order
_atom_site_calc_flag
_atom_site_refinement_flags_posn
_atom_site_refinement_flags_occupancy
_atom_site_disorder_assembly
_atom_site_disorder_group
Br1 Br 0.72539(6) 0.40669(2) -0.04593(4) 0.02322(11) Uani 1 1 d . . . .
O1 O 0.8342(5) 0.26922(13) 0.0468(3) 0.0183(5) Uani 1 1 d . . . .
O2 O 0.3263(5) 0.38375(12) 0.1049(3) 0.0151(5) Uani 1 1 d . . . .
C3 C 0.3019(7) 0.43834(15) 0.1321(5) 0.0159(6) Uani 1 1 d . . . .
C5 C 0.2325(6) 0.17694(14) 0.1667(3) 0.0103(5) Uani 1 1 d . . . .
H5 H 0.0962 0.1575 0.1687 0.012 Uiso 1 1 calc R . . .
C4 C 0.7306(6) 0.26319(13) 0.3553(4) 0.0100(5) Uani 1 1 d . . . .
H4 H 0.8812 0.2596 0.3273 0.012 Uiso 1 1 calc R . . .
C7 C 0.3333(6) 0.18154(15) 0.0522(4) 0.0132(5) Uani 1 1 d . . . .
C8 C 0.5567(6) 0.23058(13) 0.2429(4) 0.0097(5) Uani 1 1 d . . . .
C6 C 0.9678(6) 0.27017(15) 0.6177(4) 0.0147(6) Uani 1 1 d . . . .
H6A H 0.9631 0.2636 0.7222 0.018 Uiso 1 1 calc R . . .
H6B H 1.1108 0.2537 0.6015 0.018 Uiso 1 1 calc R . . .
C9 C 0.4143(6) 0.33962(15) 0.3595(4) 0.0137(6) Uani 1 1 d . . . .
H9A H 0.3598 0.3101 0.4165 0.016 Uiso 1 1 calc R . . .
H9B H 0.4110 0.3746 0.4138 0.016 Uiso 1 1 calc R . . .
C10 C 0.7985(6) 0.17619(15) 0.5285(4) 0.0119(5) Uani 1 1 d . . . .
C11 C 0.6703(6) 0.32679(13) 0.3524(4) 0.0110(5) Uani 1 1 d . . . .
H11 H 0.6916 0.3415 0.2557 0.013 Uiso 1 1 calc R . . .
C12 C 0.7601(6) 0.23926(14) 0.5164(4) 0.0107(5) Uani 1 1 d . . . .
H12 H 0.6194 0.2482 0.5524 0.013 Uiso 1 1 calc R . . .
C14 C 0.5368(6) 0.21590(13) 0.0948(4) 0.0110(5) Uani 1 1 d . . . .
C13 C 0.9767(7) 0.33250(15) 0.5928(4) 0.0153(6) Uani 1 1 d . . . .
C15 C 0.6552(6) 0.14231(15) 0.5939(4) 0.0136(6) Uani 1 1 d . . . .
H15 H 0.5255 0.1579 0.6207 0.016 Uiso 1 1 calc R . . .
C17 C 0.9879(7) 0.15157(16) 0.4835(4) 0.0156(6) Uani 1 1 d . . . .
H17 H 1.0822 0.1734 0.4367 0.019 Uiso 1 1 calc R . . .
C18 C 0.8402(6) 0.35851(15) 0.4754(4) 0.0137(6) Uani 1 1 d . . . .
C19 C 0.2473(7) 0.34437(15) 0.2068(4) 0.0145(6) Uani 1 1 d . . . .
H19A H 0.2274 0.3075 0.1600 0.017 Uiso 1 1 calc R . . .
H19B H 0.0966 0.3565 0.2211 0.017 Uiso 1 1 calc R . . .
O1A O 0.2323(7) 0.45596(13) 0.2388(4) 0.0248(7) Uani 1 1 d . . . .
N22 N 0.3748(5) 0.20783(11) 0.2871(3) 0.0076(4) Uani 1 1 d . . . .
H22 H 0.3478 0.2114 0.3757 0.009 Uiso 1 1 calc R . . .
C1B C 0.5220(7) 0.46931(17) -0.0711(4) 0.0177(6) Uani 1 1 d . . . .
C1C C 0.8410(8) 0.42114(15) 0.4499(5) 0.0210(7) Uani 1 1 d . . . .
H1CA H 0.9037 0.4290 0.3634 0.031 Uiso 1 1 calc GR . . .
H1CB H 0.9353 0.4391 0.5371 0.031 Uiso 1 1 calc GR . . .
H1CC H 0.6846 0.4352 0.4331 0.031 Uiso 1 1 calc GR . . .
C1D C 0.2331(7) 0.15198(17) -0.0928(4) 0.0201(7) Uani 1 1 d . . . .
H1DA H 0.3265 0.1197 -0.1020 0.030 Uiso 1 1 calc GR . . .
H1DB H 0.2315 0.1770 -0.1757 0.030 Uiso 1 1 calc GR . . .
H1DC H 0.0768 0.1402 -0.0938 0.030 Uiso 1 1 calc GR . . .
C1E C 0.7040(7) 0.08522(15) 0.6196(4) 0.0170(6) Uani 1 1 d . . . .
H1E H 0.6084 0.0633 0.6651 0.020 Uiso 1 1 calc R . . .
C1F C 0.3535(7) 0.47699(15) 0.0139(4) 0.0163(6) Uani 1 1 d . . . .
C1G C 0.2100(8) 0.5279(2) -0.0144(5) 0.0276(9) Uani 1 1 d . . . .
H1G H 0.0991 0.5349 0.0417 0.033 Uiso 1 1 calc R . . .
O1H O 0.6285(15) 0.2203(4) -0.1369(9) 0.0217(8) Uiso 0.443(10) 1 d . P A 1
N1I N 0.6869(6) 0.23317(16) 0.0002(4) 0.0197(6) Uani 1 1 d . . . .
C1K C 0.2388(8) 0.56497(18) -0.1222(5) 0.0247(8) Uani 1 1 d . . . .
H1K H 0.1437 0.5965 -0.1414 0.030 Uiso 1 1 calc R . . .
C1M C 1.0360(7) 0.09431(17) 0.5086(5) 0.0196(7) Uani 1 1 d . . . .
H1M H 1.1629 0.0783 0.4791 0.024 Uiso 1 1 calc R . . .
O1P O 1.1618(9) 0.3611(2) 0.7113(5) 0.0432(10) Uani 1 1 d . . . .
H1P H 1.2904 0.3488 0.7074 0.065 Uiso 1 1 calc GR . . .
C1Y C 0.8946(8) 0.06107(16) 0.5777(5) 0.0203(7) Uani 1 1 d . . . .
H1Y H 0.9278 0.0231 0.5954 0.024 Uiso 1 1 calc R . . .
C2 C 0.4094(9) 0.55633(19) -0.2048(5) 0.0249(8) Uani 1 1 d . . . .
H2 H 0.4278 0.5823 -0.2775 0.030 Uiso 1 1 calc R . . .
C1 C 0.5503(8) 0.5096(2) -0.1791(5) 0.0230(8) Uani 1 1 d . . . .
H1 H 0.6651 0.5046 -0.2334 0.028 Uiso 1 1 calc R . . .
O1I O 0.6870(12) 0.2035(3) -0.1124(7) 0.0217(8) Uiso 0.557(10) 1 d . P A 2

loop_
_atom_site_aniso_label
_atom_site_aniso_U_11
_atom_site_aniso_U_22
_atom_site_aniso_U_33
_atom_site_aniso_U_23
_atom_site_aniso_U_13
_atom_site_aniso_U_12
Br1 0.01644(16) 0.02873(19) 0.02488(18) 0.00210(16) 0.00546(12) 0.00442(16)
O1 0.0171(12) 0.0227(13) 0.0159(12) -0.0013(9) 0.0052(9) -0.0077(10)
O2 0.0155(12) 0.0162(11) 0.0131(11) -0.0001(9) 0.0022(9) 0.0015(9)
C3 0.0175(16) 0.0109(13) 0.0178(15) 0.0003(11) 0.0010(12) -0.0026(11)
C5 0.0102(12) 0.0110(12) 0.0093(11) -0.0023(10) 0.0010(10) -0.0054(10)
C4 0.0105(12) 0.0104(12) 0.0091(12) -0.0002(9) 0.0024(9) -0.0020(9)
C7 0.0142(14) 0.0123(13) 0.0121(13) -0.0012(10) 0.0011(10) -0.0029(11)
C8 0.0116(13) 0.0079(11) 0.0099(12) 0.0002(9) 0.0030(10) -0.0007(9)
C6 0.0159(14) 0.0169(15) 0.0103(13) -0.0012(10) 0.0006(11) -0.0035(11)
C9 0.0146(14) 0.0131(13) 0.0148(14) -0.0007(11) 0.0062(11) 0.0010(11)
C10 0.0131(13) 0.0126(13) 0.0100(12) 0.0015(10) 0.0026(10) -0.0004(10)
C11 0.0125(13) 0.0087(12) 0.0122(13) -0.0007(9) 0.0040(10) -0.0019(10)
C12 0.0115(13) 0.0117(13) 0.0091(12) 0.0002(9) 0.0024(10) -0.0003(10)
C14 0.0134(13) 0.0107(13) 0.0092(12) -0.0013(9) 0.0033(10) -0.0024(10)
C13 0.0172(15) 0.0154(14) 0.0129(14) -0.0047(11) 0.0029(11) -0.0055(11)
C15 0.0164(15) 0.0135(13) 0.0113(13) 0.0015(10) 0.0041(11) -0.0021(11)
C17 0.0168(15) 0.0159(15) 0.0156(16) 0.0028(11) 0.0065(13) 0.0017(12)
C18 0.0161(14) 0.0111(13) 0.0151(14) -0.0035(10) 0.0057(11) -0.0051(10)
C19 0.0140(15) 0.0102(13) 0.0190(15) -0.0003(11) 0.0031(12) -0.0015(11)
O1A 0.0388(18) 0.0131(12) 0.0258(15) -0.0008(11) 0.0145(13) 0.0027(12)
N22 0.0077(10) 0.0099(10) 0.0058(9) -0.0016(8) 0.0028(8) -0.0055(8)
C1B 0.0149(15) 0.0198(15) 0.0175(15) 0.0003(12) 0.0015(12) -0.0017(12)
C1C 0.0274(19) 0.0093(14) 0.0270(18) -0.0022(11) 0.0075(15) -0.0052(12)
C1D 0.0223(18) 0.0213(17) 0.0145(15) -0.0043(12) -0.0003(12) -0.0082(13)
C1E 0.0211(16) 0.0134(14) 0.0174(15) 0.0027(11) 0.0060(12) -0.0016(12)
C1F 0.0175(15) 0.0142(14) 0.0160(15) -0.0012(11) 0.0011(12) -0.0029(11)
C1G 0.0231(19) 0.046(3) 0.0154(16) -0.0089(16) 0.0071(14) -0.0168(17)
N1I 0.0237(16) 0.0230(15) 0.0139(13) -0.0047(11) 0.0076(11) -0.0094(12)
C1K 0.030(2) 0.0184(17) 0.0239(18) 0.0052(14) 0.0015(15) 0.0029(14)
C1M 0.0193(17) 0.0185(16) 0.0223(17) 0.0008(13) 0.0072(13) 0.0066(13)
O1P 0.045(2) 0.044(2) 0.035(2) -0.0092(17) -0.0032(18) -0.0128(19)
C1Y 0.0271(18) 0.0121(14) 0.0223(17) 0.0031(12) 0.0068(14) 0.0044(13)
C2 0.031(2) 0.0243(18) 0.0179(16) 0.0043(13) 0.0018(14) -0.0065(15)
C1 0.0228(18) 0.030(2) 0.0168(16) 0.0012(13) 0.0054(13) -0.0073(15)

loop_
_atom_type_symbol
_atom_type_description
_atom_type_scat_dispersion_real
_atom_type_scat_dispersion_imag
_atom_type_scat_source
C C 0.0033 0.0016 'International Tables Vol C Tables 4.2.6.8 and 6.1.1.4'
H H 0.0000 0.0000 'International Tables Vol C Tables 4.2.6.8 and 6.1.1.4'
N N 0.0061 0.0033 'International Tables Vol C Tables 4.2.6.8 and 6.1.1.4'
O O 0.0106 0.0060 'International Tables Vol C Tables 4.2.6.8 and 6.1.1.4'
Br Br -0.2901 2.4595 'International Tables Vol C Tables 4.2.6.8 and 6.1.1.4'

loop_
_exptl_crystal_face_index_h
_exptl_crystal_face_index_k
_exptl_crystal_face_index_l
_exptl_crystal_face_perp_dist
_exptl_oxdiff_crystal_face_indexfrac_h
_exptl_oxdiff_crystal_face_indexfrac_k
_exptl_oxdiff_crystal_face_indexfrac_l
_exptl_oxdiff_crystal_face_x
_exptl_oxdiff_crystal_face_y
_exptl_oxdiff_crystal_face_z
0 3 5 0.0264 0.0001 2.9806 4.9483 0.3218 -0.2396 -0.0601
5 2 -1 0.1367 4.9500 1.9941 -0.9901 0.0178 0.0563 -0.5990
0 -1 0 0.0951 -0.0000 -0.9899 0.0006 -0.0224 -0.0193 0.0004
0 1 0 0.0623 0.0004 0.9998 -0.0001 0.0226 0.0194 -0.0005
0 1 -5 0.0496 -0.0000 0.9748 -4.9505 -0.2325 0.3166 0.0583
-5 1 1 0.1414 -4.9498 0.9733 0.9883 0.0492 0.0014 0.5976

loop_
_geom_angle_atom_site_label_1
_geom_angle_atom_site_label_2
_geom_angle_atom_site_label_3
_geom_angle
C3 O2 C19 116.2(3)
O2 C3 C1F 114.6(3)
O1A C3 O2 123.7(4)
O1A C3 C1F 121.5(3)
C7 C5 N22 105.9(3)
C8 C4 C11 112.1(3)
C8 C4 C12 111.8(3)
C12 C4 C11 110.6(3)
C5 C7 C14 109.4(3)
C5 C7 C1D 120.1(3)
C14 C7 C1D 130.5(3)
C14 C8 C4 134.4(3)
N22 C8 C4 118.5(3)
N22 C8 C14 107.1(3)
C13 C6 C12 115.5(3)
C19 C9 C11 114.4(3)
C15 C10 C12 120.6(3)
C15 C10 C17 118.8(3)
C17 C10 C12 120.5(3)
C4 C11 C9 114.3(3)
C18 C11 C4 111.1(3)
C18 C11 C9 110.8(3)
C6 C12 C4 107.2(3)
C10 C12 C4 114.6(3)
C10 C12 C6 110.0(3)
C8 C14 C7 107.1(3)
C8 C14 N1I 126.3(3)
N1I C14 C7 126.6(3)
C6 C13 O1P 112.4(3)
C18 C13 C6 122.8(3)
C18 C13 O1P 124.8(4)
C10 C15 C1E 120.8(3)
C10 C17 C1M 120.4(4)
C13 C18 C11 122.4(3)
C13 C18 C1C 123.9(3)
C1C C18 C11 113.6(3)
O2 C19 C9 113.2(3)
C8 N22 C5 110.5(3)
C1F C1B Br1 122.9(3)
C1F C1B C1 120.4(4)
C1 C1B Br1 116.7(3)
C1Y C1E C15 120.3(3)
C1B C1F C3 126.8(3)
C1B C1F C1G 117.6(3)
C1G C1F C3 115.6(3)
C1K C1G C1F 120.2(4)
O1 N1I C14 118.6(3)
O1 N1I O1H 121.9(5)
O1 N1I O1I 123.5(4)
O1H N1I C14 117.5(4)
O1I N1I C14 116.6(4)
C1G C1K C2 120.9(4)
C1Y C1M C17 120.3(4)
C1E C1Y C1M 119.3(3)
C1 C2 C1K 120.4(4)
C2 C1 C1B 120.5(4)

loop_
_geom_bond_atom_site_label_1
_geom_bond_atom_site_label_2
_geom_bond_distance
Br1 C1B 1.894(4)
O1 N1I 1.226(4)
O2 C3 1.336(4)
O2 C19 1.465(5)
C3 O1A 1.210(5)
C3 C1F 1.497(5)
C5 C7 1.314(5)
C5 N22 1.426(4)
C4 C8 1.492(4)
C4 C11 1.553(5)
C4 C12 1.545(5)
C7 C14 1.431(5)
C7 C1D 1.495(5)
C8 C14 1.371(4)
C8 N22 1.340(4)
C6 C12 1.543(5)
C6 C13 1.503(5)
C9 C11 1.554(5)
C9 C19 1.516(5)
C10 C12 1.518(5)
C10 C15 1.393(5)
C10 C17 1.400(5)
C11 C18 1.523(5)
C14 N1I 1.426(5)
C13 C18 1.336(5)
C13 O1P 1.512(5)
C15 C1E 1.397(5)
C17 C1M 1.400(6)
C18 C1C 1.508(5)
C1B C1F 1.400(6)
C1B C1 1.409(6)
C1E C1Y 1.389(6)
C1F C1G 1.467(7)
C1G C1K 1.357(6)
O1H N1I 1.254(8)
N1I O1I 1.244(7)
C1K C2 1.398(7)
C1M C1Y 1.396(6)
C2 C1 1.376(7)
